data_7235644
loop_
_publ_author_name
'Xiong, Hui'
'Xiao, Gao-Keng'
'Chen, Guo-Dong'
'Chen, He-Ru'
'Hu, Dan'
'Li, Xiao-Xia'
'Zhong, Shi-Wei'
'Guo, Liang-Dong'
'Yao, Xin-Sheng'
'Gao, Hao'

_publ_section_title
;
 Sporormiellin A, the first tetrahydrofuran-fused furochromone with an
 unprecedented tetracyclic skeleton from Sporormiella minima
;
_journal_issue 46
_journal_name_full 'RSC Adv.'
_journal_page_first 24295
_journal_paper_doi 10.1039/C4RA02491E
_journal_volume 4
_journal_year 2014
_chemical_absolute_configuration unk
_chemical_formula_moiety 'C16 H14 O7'
_chemical_formula_sum 'C16 H14 O7'
_chemical_formula_weight 318.27
_space_group_crystal_system orthorhombic
_space_group_IT_number 19
_space_group_name_Hall 'P 2ac 2ab'
_space_group_name_H-M_alt 'P 21 21 21'
_atom_sites_solution_hydrogens geom
_atom_sites_solution_primary direct
_atom_sites_solution_secondary difmap
_audit_creation_date 2014-01-13
_audit_creation_method
;
Olex2 1.2
(compiled 2013.12.10 svn.r2850 for OlexSys, GUI svn.r4736)
;
_cell_angle_alpha 90.00
_cell_angle_beta 90.00
_cell_angle_gamma 90.00
_cell_formula_units_Z 4
_cell_length_a 7.2831(2)
_cell_length_b 12.4744(3)
_cell_length_c 16.0184(4)
_cell_measurement_reflns_used 5702
_cell_measurement_temperature 173.0(3)
_cell_measurement_theta_max 62.8100
_cell_volume 1455.31(6)
_computing_cell_refinement
'CrysAlisPro, Agilent Technologies, Version 1.171.36.28 (release 01-02-2013 CrysAlis171 .NET) (compiled Feb 1 2013,16:14:44)'
_computing_data_collection
'CrysAlisPro, Agilent Technologies, Version 1.171.36.28 (release 01-02-2013 CrysAlis171 .NET) (compiled Feb 1 2013,16:14:44)'
_computing_data_reduction
'CrysAlisPro, Agilent Technologies, Version 1.171.36.28 (release 01-02-2013 CrysAlis171 .NET) (compiled Feb 1 2013,16:14:44)'
_computing_molecular_graphics 'Olex2 (Dolomanov et al., 2009)'
_computing_publication_material 'Olex2 (Dolomanov et al., 2009)'
_computing_structure_refinement 'ShelXL (Sheldrick, 2008)'
_computing_structure_solution 'SHELXS-97 (Sheldrick, 1990)'
_diffrn_ambient_temperature 173.0(3)
_diffrn_detector_area_resol_mean 16.0288
_diffrn_measured_fraction_theta_full 0.991
_diffrn_measured_fraction_theta_max 0.991
_diffrn_measurement_device_type 'Xcalibur, Sapphire3, Gemini ultra'
_diffrn_measurement_method '\w scans'
_diffrn_orient_matrix_UB_11 -0.0181821000
_diffrn_orient_matrix_UB_12 0.0557835000
_diffrn_orient_matrix_UB_13 -0.0854182000
_diffrn_orient_matrix_UB_21 0.0193630000
_diffrn_orient_matrix_UB_22 -0.1091780000
_diffrn_orient_matrix_UB_23 -0.0440851000
_diffrn_orient_matrix_UB_31 -0.2098096000
_diffrn_orient_matrix_UB_32 -0.0149470000
_diffrn_orient_matrix_UB_33 0.0033834000
_diffrn_radiation_monochromator graphite
_diffrn_radiation_type CuK\a
_diffrn_radiation_wavelength 1.54178
_diffrn_reflns_av_R_equivalents 0.0288
_diffrn_reflns_av_unetI/netI 0.0190
_diffrn_reflns_limit_h_max 7
_diffrn_reflns_limit_h_min -8
_diffrn_reflns_limit_k_max 14
_diffrn_reflns_limit_k_min -14
_diffrn_reflns_limit_l_max 18
_diffrn_reflns_limit_l_min -18
_diffrn_reflns_number 11414
_diffrn_reflns_theta_full 62.70
_diffrn_reflns_theta_max 62.70
_diffrn_reflns_theta_min 4.49
_diffrn_source 'Enhance Ultra (Cu) X-ray Source'
_exptl_absorpt_coefficient_mu 0.983
_exptl_absorpt_correction_T_max 1.00000
_exptl_absorpt_correction_T_min 0.74213
_exptl_absorpt_correction_type multi-scan
_exptl_absorpt_process_details
'CrysAlisPro, Agilent Technologies, Version 1.171.36.28 (release 01-02-2013 CrysAlis171 .NET) (compiled Feb 1 2013,16:14:44) Empirical absorption correction using spherical harmonics, implemented in SCALE3 ABSPACK scaling algorithm.'
_exptl_crystal_density_diffrn 1.453
_exptl_crystal_density_method 'not measured'
_exptl_crystal_F_000 664
_refine_diff_density_max 0.247
_refine_diff_density_min -0.199
_refine_diff_density_rms 0.046
_refine_ls_abs_structure_details 'Flack H D (1983), Acta Cryst. A39, 876-881'
_refine_ls_abs_structure_Flack -0.1(2)
_refine_ls_extinction_method none
_refine_ls_goodness_of_fit_ref 1.060
_refine_ls_hydrogen_treatment mixed
_refine_ls_matrix_type full
_refine_ls_number_parameters 211
_refine_ls_number_reflns 2308
_refine_ls_number_restraints 0
_refine_ls_restrained_S_all 1.060
_refine_ls_R_factor_all 0.0385
_refine_ls_R_factor_gt 0.0363
_refine_ls_shift/su_max 0.001
_refine_ls_shift/su_mean 0.000
_refine_ls_structure_factor_coef Fsqd
_refine_ls_weighting_details 'calc w=1/[\s^2^(Fo^2^)+(0.0595P)^2^+0.3648P] where P=(Fo^2^+2Fc^2^)/3'
_refine_ls_weighting_scheme calc
_refine_ls_wR_factor_gt 0.0966
_refine_ls_wR_factor_ref 0.0991
_reflns_number_gt 2189
_reflns_number_total 2308
_reflns_threshold_expression >2sigma(I)
_cod_data_source_file c4ra02491e2.cif
_cod_data_source_block sporormiellin
_cod_database_code 7235644
_chemical_oxdiff_formula CHNO
_reflns_odcompleteness_completeness 99.63
_reflns_odcompleteness_iscentric 1
_reflns_odcompleteness_theta 61.08
_olex2_refinement_description
;
1. Others
 Fixed Uiso: H3(0.08) H7(0.048) H8(0.054) H16A(0.094) H16B(0.094) H16C(0.094)
 H9(0.054) H2(0.056) H15A(0.069) H15B(0.069) H3A(0.043) H1A(0.094) H1B(0.094)
 H1C(0.094)
 Fixed X: H3(0.6738) H7(0.7741) H8(0.7562) H16A(0.395) H16B(0.3339)
 H16C(0.2691) H9(0.7025) H2(0.921) H15A(1.0407) H15B(1.0473) H3A(0.5759)
 H1A(0.7253) H1B(0.7099) H1C(0.8947)
 Fixed Y: H3(0.565) H7(0.2501) H8(0.4189) H16A(0.3427) H16B(0.4018)
 H16C(0.284) H9(0.5688) H2(0.0063) H15A(0.171) H15B(0.149) H3A(0.0657)
 H1A(0.0601) H1B(-0.0513) H1C(-0.0174)
 Fixed Z: H3(0.3826) H7(0.6108) H8(0.6704) H16A(0.0167) H16B(0.0985)
 H16C(0.0816) H9(0.5905) H2(0.2407) H15A(0.2444) H15B(0.1475) H3A(0.2403)
 H1A(0.093) H1B(0.1379) H1C(0.0952)
;

loop_
_space_group_symop_id
_space_group_symop_operation_xyz
1 'x, y, z'
2 '-x+1/2, -y, z+1/2'
3 'x+1/2, -y+1/2, -z'
4 '-x, y+1/2, -z+1/2'

loop_
_atom_site_label
_atom_site_type_symbol
_atom_site_fract_x
_atom_site_fract_y
_atom_site_fract_z
_atom_site_U_iso_or_equiv
_atom_site_adp_type
_atom_site_occupancy
_atom_site_symmetry_multiplicity
_atom_site_calc_flag
_atom_site_refinement_flags
O2 O 0.7486(2) 0.19870(11) 0.45879(8) 0.0366(4) Uani 1 1 d .
O4 O 0.6795(2) 0.45937(11) 0.30216(9) 0.0437(4) Uani 1 1 d .
O1 O 0.7256(2) 0.09300(10) 0.34741(9) 0.0400(4) Uani 1 1 d .
C11 C 0.7127(3) 0.39171(16) 0.44062(12) 0.0325(5) Uani 1 1 d .
O6 O 0.5301(2) 0.29351(13) 0.11769(9) 0.0500(5) Uani 1 1 d .
C10 C 0.6991(3) 0.49249(16) 0.47897(14) 0.0377(5) Uani 1 1 d .
O3 O 0.6727(3) 0.58126(12) 0.43221(11) 0.0531(5) Uani 1 1 d .
H3 H 0.6738 0.5650 0.3826 0.080 Uiso 1 1 calc R
C14 C 0.7272(3) 0.19208(16) 0.37644(12) 0.0335(5) Uani 1 1 d .
O5 O 0.3667(2) 0.2594(2) 0.23120(11) 0.0748(7) Uani 1 1 d .
C5 C 0.5081(3) 0.26166(18) 0.19514(13) 0.0392(5) Uani 1 1 d .
C13 C 0.7072(3) 0.27248(16) 0.32125(12) 0.0322(4) Uani 1 1 d .
C7 C 0.7554(3) 0.31053(18) 0.57791(14) 0.0403(5) Uani 1 1 d .
H7 H 0.7741 0.2501 0.6108 0.048 Uiso 1 1 calc R
C8 C 0.7435(3) 0.41159(19) 0.61287(14) 0.0448(6) Uani 1 1 d .
H8 H 0.7562 0.4189 0.6704 0.054 Uiso 1 1 calc R
C16 C 0.3683(4) 0.3339(2) 0.07499(18) 0.0626(8) Uani 1 1 d .
H16A H 0.3950 0.3427 0.0167 0.094 Uiso 1 1 calc R
H16B H 0.3339 0.4018 0.0985 0.094 Uiso 1 1 calc R
H16C H 0.2691 0.2840 0.0816 0.094 Uiso 1 1 calc R
C6 C 0.7385(3) 0.30283(16) 0.49260(13) 0.0340(5) Uani 1 1 d .
C9 C 0.7133(3) 0.50201(19) 0.56518(15) 0.0452(6) Uani 1 1 d .
H9 H 0.7025 0.5688 0.5905 0.054 Uiso 1 1 calc R
C2 C 0.8533(3) 0.0589(2) 0.20718(15) 0.0469(6) Uani 1 1 d .
H2 H 0.9210 0.0063 0.2407 0.056 Uiso 1 1 calc R
O7 O 0.8376(2) 0.24366(13) 0.18151(9) 0.0450(4) Uani 1 1 d .
C15 C 0.9665(4) 0.1571(2) 0.19524(19) 0.0578(7) Uani 1 1 d .
H15A H 1.0407 0.1710 0.2444 0.069 Uiso 1 1 calc R
H15B H 1.0473 0.1490 0.1475 0.069 Uiso 1 1 calc R
C3 C 0.6906(3) 0.10131(16) 0.25633(12) 0.0361(5) Uani 1 1 d .
H3A H 0.5759 0.0657 0.2403 0.043 Uiso 1 1 calc R
C1 C 0.7899(4) 0.0079(2) 0.12581(17) 0.0628(8) Uani 1 1 d .
H1A H 0.7253 0.0601 0.0930 0.094 Uiso 1 1 calc R
H1B H 0.7099 -0.0513 0.1379 0.094 Uiso 1 1 calc R
H1C H 0.8947 -0.0174 0.0952 0.094 Uiso 1 1 calc R
C12 C 0.6991(3) 0.38054(16) 0.34928(13) 0.0334(5) Uani 1 1 d .
C4 C 0.6863(3) 0.22494(16) 0.23576(12) 0.0344(5) Uani 1 1 d .

loop_
_atom_site_aniso_label
_atom_site_aniso_U_11
_atom_site_aniso_U_22
_atom_site_aniso_U_33
_atom_site_aniso_U_23
_atom_site_aniso_U_13
_atom_site_aniso_U_12
O2 0.0536(10) 0.0286(7) 0.0275(7) 0.0062(5) -0.0048(6) 0.0016(6)
O4 0.0555(10) 0.0341(7) 0.0414(8) 0.0155(6) -0.0021(8) -0.0015(7)
O1 0.0593(11) 0.0284(7) 0.0323(7) 0.0035(6) -0.0004(7) -0.0004(7)
C11 0.0317(11) 0.0314(10) 0.0344(10) 0.0042(8) -0.0016(9) -0.0058(9)
O6 0.0584(11) 0.0537(10) 0.0378(8) 0.0195(7) -0.0113(8) -0.0093(8)
C10 0.0360(12) 0.0298(10) 0.0472(12) 0.0012(9) -0.0011(10) -0.0058(10)
O3 0.0756(12) 0.0278(7) 0.0558(10) 0.0046(7) -0.0003(10) -0.0029(8)
C14 0.0384(12) 0.0312(10) 0.0310(10) 0.0029(8) -0.0023(9) 0.0006(9)
O5 0.0357(10) 0.145(2) 0.0431(9) 0.0176(11) 0.0012(8) 0.0074(12)
C5 0.0439(13) 0.0422(12) 0.0314(11) 0.0046(9) -0.0061(10) -0.0057(10)
C13 0.0336(11) 0.0330(10) 0.0300(9) 0.0075(8) -0.0015(8) -0.0050(9)
C7 0.0461(13) 0.0426(12) 0.0321(10) 0.0057(9) -0.0047(9) -0.0030(10)
C8 0.0473(14) 0.0531(14) 0.0339(10) -0.0066(10) -0.0037(10) -0.0067(11)
C16 0.078(2) 0.0483(14) 0.0616(16) 0.0232(13) -0.0341(16) -0.0121(14)
C6 0.0348(12) 0.0318(11) 0.0355(10) 0.0021(9) -0.0038(9) -0.0028(9)
C9 0.0468(15) 0.0400(11) 0.0487(13) -0.0107(10) 0.0010(11) -0.0126(11)
C2 0.0436(14) 0.0524(14) 0.0447(13) -0.0020(11) 0.0020(11) 0.0053(11)
O7 0.0401(9) 0.0562(9) 0.0388(8) 0.0110(7) 0.0070(7) -0.0065(8)
C15 0.0467(15) 0.0618(16) 0.0648(16) -0.0018(13) 0.0054(14) -0.0016(13)
C3 0.0420(12) 0.0372(11) 0.0289(10) -0.0023(8) 0.0001(10) -0.0011(10)
C1 0.0621(19) 0.0648(16) 0.0614(16) -0.0235(13) 0.0198(14) -0.0061(15)
C12 0.0298(11) 0.0338(10) 0.0366(10) 0.0086(8) -0.0020(9) -0.0030(10)
C4 0.0341(11) 0.0397(11) 0.0293(9) 0.0058(8) 0.0016(9) -0.0054(10)

loop_
_atom_type_symbol
_atom_type_description
_atom_type_scat_dispersion_real
_atom_type_scat_dispersion_imag
_atom_type_scat_source
C C 0.0181 0.0091 'International Tables Vol C Tables 4.2.6.8 and 6.1.1.4'
H H 0.0000 0.0000 'International Tables Vol C Tables 4.2.6.8 and 6.1.1.4'
O O 0.0492 0.0322 'International Tables Vol C Tables 4.2.6.8 and 6.1.1.4'

loop_
_geom_angle_atom_site_label_1
_geom_angle_atom_site_label_2
_geom_angle_atom_site_label_3
_geom_angle
C14 O2 C6 115.60(16)
C14 O1 C3 106.39(15)
C10 C11 C12 120.99(18)
C6 C11 C10 117.32(18)
C6 C11 C12 121.68(18)
C5 O6 C16 116.8(2)
O3 C10 C11 120.13(19)
O3 C10 C9 119.44(19)
C9 C10 C11 120.43(19)
O2 C14 C13 128.17(19)
O1 C14 O2 114.08(17)
O1 C14 C13 117.75(18)
O6 C5 C4 113.00(19)
O5 C5 O6 125.2(2)
O5 C5 C4 121.80(19)
C14 C13 C12 120.25(18)
C14 C13 C4 108.44(18)
C12 C13 C4 131.21(17)
C6 C7 C8 117.4(2)
C9 C8 C7 122.1(2)
C11 C6 O2 120.57(18)
C7 C6 O2 116.20(18)
C7 C6 C11 123.23(19)
C8 C9 C10 119.5(2)
C15 C2 C3 102.2(2)
C15 C2 C1 113.7(2)
C3 C2 C1 110.7(2)
C4 O7 C15 106.68(17)
O7 C15 C2 105.9(2)
O1 C3 C2 110.56(19)
O1 C3 C4 106.08(15)
C2 C3 C4 104.36(18)
O4 C12 C11 122.28(19)
O4 C12 C13 124.11(18)
C13 C12 C11 113.61(17)
C5 C4 C3 113.59(18)
C13 C4 C5 110.94(18)
C13 C4 C3 101.18(15)
O7 C4 C5 110.48(16)
O7 C4 C13 114.48(17)
O7 C4 C3 105.84(17)

loop_
_geom_bond_atom_site_label_1
_geom_bond_atom_site_label_2
_geom_bond_distance
O2 C14 1.331(2)
O2 C6 1.409(2)
O4 C12 1.248(2)
O1 C14 1.321(2)
O1 C3 1.485(2)
C11 C10 1.403(3)
C11 C6 1.399(3)
C11 C12 1.473(3)
O6 C5 1.312(3)
O6 C16 1.453(3)
C10 O3 1.351(3)
C10 C9 1.390(3)
C14 C13 1.345(3)
O5 C5 1.181(3)
C5 C4 1.523(3)
C13 C12 1.422(3)
C13 C4 1.500(3)
C7 C8 1.382(3)
C7 C6 1.375(3)
C8 C9 1.380(3)
C2 C15 1.489(4)
C2 C3 1.518(3)
C2 C1 1.522(4)
O7 C15 1.448(3)
O7 C4 1.422(3)
C3 C4 1.577(3)
